data_1532298
loop_
_publ_author_name
'Sofin, M.'
'Peters, E.M.'
'Jansen, M.'

_publ_section_title
;
 Ein neuartiges Polyoxocobaltat(II)-Anion in Rb2 Co2 O3
;
_journal_name_full 'Zeitschrift fuer Anorganische und Allgemeine Chemie'
_journal_page_first 2697
_journal_page_last 2700
_journal_volume 628
_journal_year 2002
_chemical_formula_sum 'Co2 O3 Rb2'
_chemical_name_systematic 'Rb2 (Co2 O3)'
_space_group_IT_number 62
_symmetry_space_group_name_Hall '-P 2ac 2n'
_symmetry_space_group_name_H-M 'P n m a'
_cell_angle_alpha 90
_cell_angle_beta 90
_cell_angle_gamma 90
_cell_formula_units_Z 4
_cell_length_a 11.729
_cell_length_b 6.058
_cell_length_c 8.004
_cell_volume 568.718
_citation_journal_id_ASTM ZAACAB
_cod_data_source_file Sofin_ZAACAB_2002_1023.cif
_cod_data_source_block Co2O3Rb2
_cod_original_cell_volume 568.7184
_cod_database_code 1532298

loop_
_symmetry_equiv_pos_as_xyz
x,y,z
-x+1/2,-y,z+1/2
x+1/2,-y+1/2,-z+1/2
-x,y+1/2,-z
-x,-y,-z
x-1/2,y,-z-1/2
-x-1/2,y-1/2,z-1/2
x,-y-1/2,z

loop_
_atom_site_label
_atom_site_type_symbol
_atom_site_fract_x
_atom_site_fract_y
_atom_site_fract_z
_atom_site_occupancy
_atom_site_U_iso_or_equiv
O2 O-2 0.1504 0.0013 0.155 1 0.0
Co2 Co+2 0.1498 0.25 0.2827 1 0.0
Rb1 Rb+1 0.3791 0.25 0.0072 1 0.0
Rb2 Rb+1 0.0633 0.25 0.8721 1 0.0
O1 O-2 0.1267 0.25 0.51 1 0.0
Co1 Co+2 0.2743 0.25 0.5961 1 0.0
